data_4086583
loop_
_publ_author_name
'Miura-Akagi, Preston M.'
'Nakashige, Mika L.'
'Maile, Caitlin K.'
'Oshiro, Shelly M.'
'Gurr, Joshua R.'
'Yoshida, Wesley Y.'
'Royappa, A. Timothy'
'Krause, Colleen E.'
'Rheingold, Arnold L.'
'Hughes, Russell P.'
'Cain, Matthew F.'

_publ_contact_author_name
;
;
_publ_section_title
;
 Synthesis of a Tris(phosphaalkene)phosphine Ligand and Fundamental
 Organometallic Reactions on Its Sterically Shielded Metal Complexes
;
_journal_issue 13
_journal_name_full Organometallics
_journal_page_first 2224
_journal_paper_doi 10.1021/acs.organomet.6b00250
_journal_volume 35
_journal_year 2016
_chemical_formula_moiety 'C75 H102 P4'
_chemical_formula_sum 'C75 H102 P4'
_chemical_formula_weight 1127.44
_space_group_crystal_system monoclinic
_space_group_IT_number 14
_space_group_name_Hall '-P 2yn'
_space_group_name_H-M_alt 'P 1 21/n 1'
_symmetry_space_group_name_Hall '-P 2yn'
_symmetry_space_group_name_H-M 'P 1 21/n 1'
_atom_sites_solution_hydrogens geom
_atom_sites_solution_primary direct
_audit_creation_date 2016-03-28
_audit_creation_method
;
Olex2 1.2
(compiled 2016.02.19 svn.r3266 for OlexSys, GUI svn.r5155)
;
_cell_angle_alpha 90
_cell_angle_beta 93.536(2)
_cell_angle_gamma 90
_cell_formula_units_Z 4
_cell_length_a 13.5848(5)
_cell_length_b 24.3520(8)
_cell_length_c 23.4755(8)
_cell_measurement_reflns_used 9951
_cell_measurement_temperature 100
_cell_measurement_theta_max 68.46
_cell_measurement_theta_min 3.87
_cell_volume 7751.3(5)
_computing_molecular_graphics 'Olex2 (Dolomanov et al., 2009)'
_computing_publication_material 'Olex2 (Dolomanov et al., 2009)'
_computing_structure_refinement 'XL (Sheldrick, 2008)'
_computing_structure_solution 'ShelXT (Sheldrick, 2015)'
_diffrn_ambient_temperature 100.0
_diffrn_measured_fraction_theta_full 0.992
_diffrn_measured_fraction_theta_max 0.982
_diffrn_measurement_device_type 'Bruker APEX-II CCD'
_diffrn_measurement_method '\f and \w scans'
_diffrn_radiation_type CuK\a
_diffrn_radiation_wavelength 1.54178
_diffrn_reflns_av_R_equivalents 0.0342
_diffrn_reflns_av_unetI/netI 0.0285
_diffrn_reflns_Laue_measured_fraction_full 0.992
_diffrn_reflns_Laue_measured_fraction_max 0.982
_diffrn_reflns_limit_h_max 16
_diffrn_reflns_limit_h_min -16
_diffrn_reflns_limit_k_max 29
_diffrn_reflns_limit_k_min -28
_diffrn_reflns_limit_l_max 26
_diffrn_reflns_limit_l_min -28
_diffrn_reflns_number 58604
_diffrn_reflns_point_group_measured_fraction_full 0.992
_diffrn_reflns_point_group_measured_fraction_max 0.982
_diffrn_reflns_theta_full 66.000
_diffrn_reflns_theta_max 68.727
_diffrn_reflns_theta_min 2.617
_diffrn_standards_number 0
_exptl_absorpt_coefficient_mu 1.152
_exptl_absorpt_correction_T_max 0.1665
_exptl_absorpt_correction_T_min 0.0691
_exptl_absorpt_correction_type multi-scan
_exptl_absorpt_process_details
;
SADABS-2014/4 (Bruker,2014/4) was used for absorption correction.
wR2(int) was 0.0572 before and 0.0475 after correction.
The Ratio of minimum to maximum transmission is 0.4150.
The \l/2 correction factor is 0.00150.
;
_exptl_crystal_colour colourless
_exptl_crystal_colour_primary colourless
_exptl_crystal_density_diffrn 0.966
_exptl_crystal_description block
_exptl_crystal_F_000 2448
_exptl_crystal_size_max 0.29
_exptl_crystal_size_mid 0.26
_exptl_crystal_size_min 0.2
_refine_diff_density_max 0.525
_refine_diff_density_min -0.693
_refine_diff_density_rms 0.046
_refine_ls_extinction_coef .
_refine_ls_extinction_method none
_refine_ls_goodness_of_fit_ref 1.029
_refine_ls_hydrogen_treatment constr
_refine_ls_matrix_type full
_refine_ls_number_parameters 764
_refine_ls_number_reflns 14080
_refine_ls_number_restraints 0
_refine_ls_restrained_S_all 1.029
_refine_ls_R_factor_all 0.0609
_refine_ls_R_factor_gt 0.0550
_refine_ls_shift/su_max 0.001
_refine_ls_shift/su_mean 0.000
_refine_ls_structure_factor_coef Fsqd
_refine_ls_weighting_details 'w=1/[\s^2^(Fo^2^)+(0.0767P)^2^+4.4608P] where P=(Fo^2^+2Fc^2^)/3'
_refine_ls_weighting_scheme calc
_refine_ls_wR_factor_gt 0.1480
_refine_ls_wR_factor_ref 0.1526
_reflns_Friedel_coverage 0.000
_reflns_Friedel_fraction_full .
_reflns_Friedel_fraction_max .
_reflns_number_gt 12194
_reflns_number_total 14080
_reflns_threshold_expression 'I > 2\s(I)'
_cod_data_source_file om6b00250_si_002.cif
_cod_data_source_block cain01_sq
_cod_database_code 4086583
_shelx_space_group_comment
;
The symmetry employed for this shelxl refinement is uniquely defined
by the following loop, which should always be used as a source of
symmetry information in preference to the above space-group names.
They are only intended as comments.
;
_shelx_estimated_absorpt_t_max 0.802
_shelx_estimated_absorpt_t_min 0.731
_olex2_refinement_description
;
1. Fixed Uiso
 At 1.2 times of:
  All C(H) groups
 At 1.5 times of:
  All C(H,H,H) groups
2. Others
 Sof(C44')=Sof(H44D)=Sof(H44E)=Sof(H44F)=Sof(C45')=Sof(H45D)=Sof(H45E)=
 Sof(H45F)=Sof(C46')=Sof(H46D)=Sof(H46E)=Sof(H46F)=1-FVAR(1)
 Sof(C44)=Sof(H44A)=Sof(H44B)=Sof(H44C)=Sof(C45)=Sof(H45A)=Sof(H45B)=Sof(H45C)=
 Sof(C46)=Sof(H46A)=Sof(H46B)=Sof(H46C)=FVAR(1)
3.a Me refined with riding coordinates:
 C44(H44A,H44B,H44C), C44'(H44D,H44E,H44F), C45(H45A,H45B,H45C), C45'(H45D,
 H45E,H45F), C46(H46A,H46B,H46C), C46'(H46D,H46E,H46F)
3.b Aromatic/amide H refined with riding coordinates:
 C1(H1), C4(H4), C5(H5), C6(H6), C7(H7), C10(H10), C12(H12), C26(H26),
 C29(H29), C30(H30), C31(H31), C32(H32), C35(H35), C37(H37), C51(H51), C54(H54),
  C55(H55), C56(H56), C57(H57), C60(H60), C62(H62)
3.c Idealised Me refined as rotating group:
 C15(H15A,H15B,H15C), C16(H16A,H16B,H16C), C17(H17A,H17B,H17C), C19(H19A,H19B,
 H19C), C20(H20A,H20B,H20C), C21(H21A,H21B,H21C), C23(H23A,H23B,H23C), C24(H24A,
 H24B,H24C), C25(H25A,H25B,H25C), C40(H40A,H40B,H40C), C41(H41A,H41B,H41C),
 C42(H42A,H42B,H42C), C48(H48A,H48B,H48C), C49(H49A,H49B,H49C), C50(H50A,H50B,
 H50C), C65(H65A,H65B,H65C), C66(H66A,H66B,H66C), C67(H67A,H67B,H67C), C69(H69A,
 H69B,H69C), C70(H70A,H70B,H70C), C71(H71A,H71B,H71C), C73(H73A,H73B,H73C),
 C74(H74A,H74B,H74C), C75(H75A,H75B,H75C)
;
_shelx_shelxl_version_number 2014/7
_olex2_submission_special_instructions 'No special instructions were received'

loop_
_space_group_symop_operation_xyz
'x, y, z'
'-x+1/2, y+1/2, -z+1/2'
'-x, -y, -z'
'x-1/2, -y-1/2, z-1/2'

loop_
_atom_site_label
_atom_site_type_symbol
_atom_site_fract_x
_atom_site_fract_y
_atom_site_fract_z
_atom_site_U_iso_or_equiv
_atom_site_adp_type
_atom_site_occupancy
_atom_site_site_symmetry_order
_atom_site_calc_flag
_atom_site_refinement_flags_posn
_atom_site_refinement_flags_adp
_atom_site_refinement_flags_occupancy
_atom_site_disorder_assembly
_atom_site_disorder_group
P1 P 0.65608(4) 0.19897(2) 0.40557(2) 0.03536(13) Uani 1 1 d . . . . .
P2 P 1.00268(4) 0.20936(3) 0.41068(3) 0.04641(15) Uani 1 1 d . . . . .
P3 P 0.50725(4) 0.17496(2) 0.22405(2) 0.04358(14) Uani 1 1 d . . . . .
P4 P 0.53681(5) 0.33709(3) 0.51598(3) 0.05480(17) Uani 1 1 d . . . . .
C1 C 0.88211(15) 0.21643(9) 0.42084(9) 0.0399(4) Uani 1 1 d . . . . .
H1 H 0.8417 0.2340 0.3918 0.048 Uiso 1 1 calc R . . . .
C2 C 0.83555(15) 0.19706(8) 0.47188(9) 0.0382(4) Uani 1 1 d . . . . .
C3 C 0.73315(15) 0.18696(8) 0.47150(9) 0.0380(4) Uani 1 1 d . . . . .
C4 C 0.69267(16) 0.16964(10) 0.52200(9) 0.0448(5) Uani 1 1 d . . . . .
H4 H 0.6238 0.1630 0.5221 0.054 Uiso 1 1 calc R . . . .
C5 C 0.75105(18) 0.16214(11) 0.57143(10) 0.0512(5) Uani 1 1 d . . . . .
H5 H 0.7223 0.1501 0.6051 0.061 Uiso 1 1 calc R . . . .
C6 C 0.85120(18) 0.17209(10) 0.57232(10) 0.0504(5) Uani 1 1 d . . . . .
H6 H 0.8913 0.1672 0.6065 0.060 Uiso 1 1 calc R . . . .
C7 C 0.89256(16) 0.18913(9) 0.52308(9) 0.0449(5) Uani 1 1 d . . . . .
H7 H 0.9616 0.1957 0.5239 0.054 Uiso 1 1 calc R . . . .
C8 C 1.01186(15) 0.24725(9) 0.34281(9) 0.0418(5) Uani 1 1 d . . . . .
C9 C 0.99755(15) 0.21959(9) 0.28957(10) 0.0432(5) Uani 1 1 d . . . . .
C10 C 0.98558(15) 0.25153(10) 0.24036(10) 0.0445(5) Uani 1 1 d . . . . .
H10 H 0.9752 0.2333 0.2047 0.053 Uiso 1 1 calc R . . . .
C11 C 0.98794(15) 0.30831(10) 0.24069(9) 0.0432(5) Uani 1 1 d . . . . .
C12 C 1.01063(15) 0.33388(9) 0.29284(10) 0.0438(5) Uani 1 1 d . . . . .
H12 H 1.0154 0.3728 0.2937 0.053 Uiso 1 1 calc R . . . .
C13 C 1.02662(15) 0.30512(9) 0.34367(9) 0.0422(5) Uani 1 1 d . . . . .
C14 C 0.99674(17) 0.15608(10) 0.28271(11) 0.0505(5) Uani 1 1 d . . . . .
C15 C 1.0851(2) 0.12986(11) 0.31610(13) 0.0640(7) Uani 1 1 d . . . . .
H15A H 1.0859 0.0903 0.3085 0.096 Uiso 1 1 calc GR . . . .
H15B H 1.0797 0.1361 0.3570 0.096 Uiso 1 1 calc GR . . . .
H15C H 1.1463 0.1464 0.3041 0.096 Uiso 1 1 calc GR . . . .
C16 C 0.8992(2) 0.13107(12) 0.30077(13) 0.0642(7) Uani 1 1 d . . . . .
H16A H 0.8971 0.0919 0.2910 0.096 Uiso 1 1 calc GR . . . .
H16B H 0.8435 0.1499 0.2807 0.096 Uiso 1 1 calc GR . . . .
H16C H 0.8950 0.1354 0.3421 0.096 Uiso 1 1 calc GR . . . .
C17 C 1.0051(2) 0.13888(11) 0.21967(12) 0.0597(6) Uani 1 1 d . . . . .
H17A H 1.0122 0.0989 0.2174 0.090 Uiso 1 1 calc GR . . . .
H17B H 1.0628 0.1566 0.2046 0.090 Uiso 1 1 calc GR . . . .
H17C H 0.9455 0.1503 0.1971 0.090 Uiso 1 1 calc GR . . . .
C18 C 0.96689(17) 0.34298(10) 0.18660(10) 0.0503(5) Uani 1 1 d . . . . .
C19 C 0.86412(19) 0.36855(11) 0.18995(12) 0.0588(6) Uani 1 1 d . . . . .
H19A H 0.8149 0.3393 0.1921 0.088 Uiso 1 1 calc GR . . . .
H19B H 0.8486 0.3909 0.1558 0.088 Uiso 1 1 calc GR . . . .
H19C H 0.8632 0.3918 0.2240 0.088 Uiso 1 1 calc GR . . . .
C20 C 1.0423(2) 0.38973(13) 0.18296(12) 0.0686(8) Uani 1 1 d . . . . .
H20A H 1.0287 0.4102 0.1474 0.103 Uiso 1 1 calc GR . . . .
H20B H 1.1090 0.3743 0.1835 0.103 Uiso 1 1 calc GR . . . .
H20C H 1.0373 0.4145 0.2156 0.103 Uiso 1 1 calc GR . . . .
C21 C 0.9689(2) 0.30848(12) 0.13204(11) 0.0613(7) Uani 1 1 d . . . . .
H21A H 0.9188 0.2796 0.1327 0.092 Uiso 1 1 calc GR . . . .
H21B H 1.0342 0.2918 0.1299 0.092 Uiso 1 1 calc GR . . . .
H21C H 0.9549 0.3321 0.0987 0.092 Uiso 1 1 calc GR . . . .
C22 C 1.06567(16) 0.33838(10) 0.39736(9) 0.0453(5) Uani 1 1 d . . . . .
C23 C 1.15656(18) 0.30962(11) 0.42655(11) 0.0540(6) Uani 1 1 d . . . . .
H23A H 1.1824 0.3318 0.4590 0.081 Uiso 1 1 calc GR . . . .
H23B H 1.2076 0.3055 0.3991 0.081 Uiso 1 1 calc GR . . . .
H23C H 1.1375 0.2733 0.4401 0.081 Uiso 1 1 calc GR . . . .
C24 C 1.10101(18) 0.39567(10) 0.38110(11) 0.0531(6) Uani 1 1 d . . . . .
H24A H 1.1304 0.4141 0.4151 0.080 Uiso 1 1 calc GR . . . .
H24B H 1.0449 0.4172 0.3652 0.080 Uiso 1 1 calc GR . . . .
H24C H 1.1504 0.3923 0.3526 0.080 Uiso 1 1 calc GR . . . .
C25 C 0.98650(18) 0.34657(10) 0.44066(10) 0.0515(5) Uani 1 1 d . . . . .
H25A H 1.0111 0.3721 0.4705 0.077 Uiso 1 1 calc GR . . . .
H25B H 0.9712 0.3112 0.4579 0.077 Uiso 1 1 calc GR . . . .
H25C H 0.9267 0.3617 0.4211 0.077 Uiso 1 1 calc GR . . . .
C26 C 0.59038(15) 0.17774(9) 0.27981(9) 0.0393(4) Uani 1 1 d . . . . .
H26 H 0.6135 0.2128 0.2922 0.047 Uiso 1 1 calc R . . . .
C27 C 0.62957(15) 0.12946(9) 0.31056(9) 0.0405(4) Uani 1 1 d . . . . .
C28 C 0.66524(15) 0.13281(9) 0.36837(9) 0.0393(4) Uani 1 1 d . . . . .
C29 C 0.70352(18) 0.08606(9) 0.39576(10) 0.0485(5) Uani 1 1 d . . . . .
H29 H 0.7292 0.0886 0.4342 0.058 Uiso 1 1 calc R . . . .
C30 C 0.7048(2) 0.03599(10) 0.36793(11) 0.0595(6) Uani 1 1 d . . . . .
H30 H 0.7302 0.0043 0.3874 0.071 Uiso 1 1 calc R . . . .
C31 C 0.6691(2) 0.03239(10) 0.31162(11) 0.0590(6) Uani 1 1 d . . . . .
H31 H 0.6693 -0.0020 0.2924 0.071 Uiso 1 1 calc R . . . .
C32 C 0.63320(18) 0.07831(9) 0.28325(10) 0.0493(5) Uani 1 1 d . . . . .
H32 H 0.6104 0.0753 0.2443 0.059 Uiso 1 1 calc R . . . .
C33 C 0.50138(15) 0.24842(9) 0.20405(8) 0.0392(4) Uani 1 1 d . . . . .
C34 C 0.43043(15) 0.28332(9) 0.22783(8) 0.0402(5) Uani 1 1 d . . . . .
C35 C 0.44302(16) 0.33974(9) 0.22324(9) 0.0437(5) Uani 1 1 d . . . . .
H35 H 0.3971 0.3631 0.2401 0.052 Uiso 1 1 calc R . . . .
C36 C 0.51871(16) 0.36358(9) 0.19541(9) 0.0454(5) Uani 1 1 d . . . . .
C37 C 0.58028(16) 0.32877(10) 0.16727(9) 0.0451(5) Uani 1 1 d . . . . .
H37 H 0.6297 0.3445 0.1455 0.054 Uiso 1 1 calc R . . . .
C38 C 0.57288(15) 0.27150(9) 0.16950(9) 0.0403(4) Uani 1 1 d . . . . .
C39 C 0.33651(16) 0.26205(10) 0.25534(9) 0.0452(5) Uani 1 1 d . . . . .
C40 C 0.28287(18) 0.22030(12) 0.21524(11) 0.0585(7) Uani 1 1 d . . . . .
H40A H 0.2210 0.2092 0.2312 0.088 Uiso 1 1 calc GR . . . .
H40B H 0.3248 0.1880 0.2112 0.088 Uiso 1 1 calc GR . . . .
H40C H 0.2686 0.2371 0.1777 0.088 Uiso 1 1 calc GR . . . .
C41 C 0.35958(18) 0.23660(11) 0.31452(10) 0.0520(6) Uani 1 1 d . . . . .
H41A H 0.2978 0.2281 0.3321 0.078 Uiso 1 1 calc GR . . . .
H41B H 0.3979 0.2627 0.3387 0.078 Uiso 1 1 calc GR . . . .
H41C H 0.3978 0.2028 0.3106 0.078 Uiso 1 1 calc GR . . . .
C42 C 0.26239(17) 0.30812(11) 0.26315(11) 0.0551(6) Uani 1 1 d . . . . .
H42A H 0.2005 0.2925 0.2752 0.083 Uiso 1 1 calc GR . . . .
H42B H 0.2499 0.3277 0.2269 0.083 Uiso 1 1 calc GR . . . .
H42C H 0.2891 0.3338 0.2923 0.083 Uiso 1 1 calc GR . . . .
C43 C 0.5299(2) 0.42620(11) 0.19272(11) 0.0577(6) Uani 1 1 d . . . . .
C44 C 0.4430(6) 0.4492(2) 0.1502(3) 0.074(2) Uani 0.467(5) 1 d . . P A 1
H44A H 0.3793 0.4370 0.1631 0.111 Uiso 0.467(5) 1 calc R . P A 1
H44B H 0.4452 0.4894 0.1499 0.111 Uiso 0.467(5) 1 calc R . P A 1
H44C H 0.4513 0.4352 0.1116 0.111 Uiso 0.467(5) 1 calc R . P A 1
C44' C 0.4395(5) 0.4546(2) 0.2061(4) 0.096(3) Uani 0.533(5) 1 d . . P A 2
H44D H 0.4203 0.4431 0.2439 0.145 Uiso 0.533(5) 1 calc R . P A 2
H44E H 0.4509 0.4943 0.2061 0.145 Uiso 0.533(5) 1 calc R . P A 2
H44F H 0.3867 0.4454 0.1774 0.145 Uiso 0.533(5) 1 calc R . P A 2
C45 C 0.5124(5) 0.4544(2) 0.2505(2) 0.0611(17) Uani 0.467(5) 1 d . . P A 1
H45A H 0.4505 0.4409 0.2648 0.092 Uiso 0.467(5) 1 calc R . P A 1
H45B H 0.5672 0.4457 0.2781 0.092 Uiso 0.467(5) 1 calc R . P A 1
H45C H 0.5084 0.4942 0.2450 0.092 Uiso 0.467(5) 1 calc R . P A 1
C45' C 0.6165(4) 0.4388(2) 0.2385(3) 0.0717(17) Uani 0.533(5) 1 d . . P A 2
H45D H 0.6760 0.4192 0.2284 0.108 Uiso 0.533(5) 1 calc R . P A 2
H45E H 0.6295 0.4784 0.2394 0.108 Uiso 0.533(5) 1 calc R . P A 2
H45F H 0.5979 0.4266 0.2761 0.108 Uiso 0.533(5) 1 calc R . P A 2
C46 C 0.6241(6) 0.4464(3) 0.1705(4) 0.085(3) Uani 0.467(5) 1 d . . P A 1
H46A H 0.6244 0.4866 0.1703 0.127 Uiso 0.467(5) 1 calc R . P A 1
H46B H 0.6800 0.4329 0.1949 0.127 Uiso 0.467(5) 1 calc R . P A 1
H46C H 0.6297 0.4328 0.1315 0.127 Uiso 0.467(5) 1 calc R . P A 1
C46' C 0.5639(8) 0.4424(3) 0.1343(3) 0.107(3) Uani 0.533(5) 1 d . . P A 2
H46D H 0.6246 0.4225 0.1270 0.160 Uiso 0.533(5) 1 calc R . P A 2
H46E H 0.5125 0.4331 0.1048 0.160 Uiso 0.533(5) 1 calc R . P A 2
H46F H 0.5766 0.4820 0.1335 0.160 Uiso 0.533(5) 1 calc R . P A 2
C47 C 0.64003(15) 0.23704(10) 0.13184(9) 0.0450(5) Uani 1 1 d . . . . .
C48 C 0.68386(17) 0.27262(11) 0.08561(10) 0.0508(5) Uani 1 1 d . . . . .
H48A H 0.7197 0.2492 0.0600 0.076 Uiso 1 1 calc GR . . . .
H48B H 0.7293 0.2996 0.1037 0.076 Uiso 1 1 calc GR . . . .
H48C H 0.6306 0.2918 0.0637 0.076 Uiso 1 1 calc GR . . . .
C49 C 0.72789(16) 0.21114(10) 0.16659(10) 0.0481(5) Uani 1 1 d . . . . .
H49A H 0.7728 0.1943 0.1405 0.072 Uiso 1 1 calc GR . . . .
H49B H 0.7038 0.1830 0.1922 0.072 Uiso 1 1 calc GR . . . .
H49C H 0.7631 0.2396 0.1892 0.072 Uiso 1 1 calc GR . . . .
C50 C 0.57973(18) 0.19218(11) 0.09914(10) 0.0530(6) Uani 1 1 d . . . . .
H50A H 0.6217 0.1734 0.0728 0.079 Uiso 1 1 calc GR . . . .
H50B H 0.5236 0.2091 0.0775 0.079 Uiso 1 1 calc GR . . . .
H50C H 0.5555 0.1656 0.1263 0.079 Uiso 1 1 calc GR . . . .
C51 C 0.54659(15) 0.29193(8) 0.46268(9) 0.0397(4) Uani 1 1 d . . . . .
H51 H 0.5908 0.3003 0.4341 0.048 Uiso 1 1 calc R . . . .
C52 C 0.49118(15) 0.24027(9) 0.45744(9) 0.0390(4) Uani 1 1 d . . . . .
C53 C 0.53119(15) 0.19358(9) 0.43109(8) 0.0380(4) Uani 1 1 d . . . . .
C54 C 0.47422(16) 0.14612(9) 0.42491(9) 0.0438(5) Uani 1 1 d . . . . .
H54 H 0.5007 0.1148 0.4073 0.053 Uiso 1 1 calc R . . . .
C55 C 0.38004(17) 0.14375(10) 0.44393(10) 0.0502(5) Uani 1 1 d . . . . .
H55 H 0.3422 0.1111 0.4391 0.060 Uiso 1 1 calc R . . . .
C56 C 0.34094(17) 0.18920(10) 0.47010(10) 0.0495(5) Uani 1 1 d . . . . .
H56 H 0.2764 0.1877 0.4834 0.059 Uiso 1 1 calc R . . . .
C57 C 0.39612(16) 0.23645(10) 0.47665(9) 0.0449(5) Uani 1 1 d . . . . .
H57 H 0.3688 0.2673 0.4947 0.054 Uiso 1 1 calc R . . . .
C58 C 0.60724(16) 0.39566(9) 0.48794(9) 0.0426(5) Uani 1 1 d . . . . .
C59 C 0.70620(15) 0.40535(8) 0.50828(9) 0.0399(4) Uani 1 1 d . . . . .
C60 C 0.76269(16) 0.44152(9) 0.47841(9) 0.0413(5) Uani 1 1 d . . . . .
H60 H 0.8291 0.4477 0.4919 0.050 Uiso 1 1 calc R . . . .
C61 C 0.7269(2) 0.46887(9) 0.43010(9) 0.0501(5) Uani 1 1 d . . . . .
C62 C 0.6273(2) 0.46197(10) 0.41423(10) 0.0564(6) Uani 1 1 d . . . . .
H62 H 0.6003 0.4817 0.3820 0.068 Uiso 1 1 calc R . . . .
C63 C 0.56508(18) 0.42779(9) 0.44302(10) 0.0506(6) Uani 1 1 d . . . . .
C64 C 0.75551(17) 0.37794(9) 0.56254(9) 0.0448(5) Uani 1 1 d . . . . .
C65 C 0.6892(2) 0.38146(11) 0.61301(10) 0.0585(6) Uani 1 1 d . . . . .
H65A H 0.7239 0.3659 0.6471 0.088 Uiso 1 1 calc GR . . . .
H65B H 0.6283 0.3608 0.6040 0.088 Uiso 1 1 calc GR . . . .
H65C H 0.6730 0.4200 0.6201 0.088 Uiso 1 1 calc GR . . . .
C66 C 0.78200(18) 0.31776(10) 0.55037(11) 0.0518(6) Uani 1 1 d . . . . .
H66A H 0.8193 0.3023 0.5836 0.078 Uiso 1 1 calc GR . . . .
H66B H 0.8222 0.3162 0.5171 0.078 Uiso 1 1 calc GR . . . .
H66C H 0.7214 0.2965 0.5426 0.078 Uiso 1 1 calc GR . . . .
C67 C 0.85201(19) 0.40704(11) 0.58231(10) 0.0559(6) Uani 1 1 d . . . . .
H67A H 0.8770 0.3918 0.6190 0.084 Uiso 1 1 calc GR . . . .
H67B H 0.8396 0.4464 0.5866 0.084 Uiso 1 1 calc GR . . . .
H67C H 0.9010 0.4015 0.5539 0.084 Uiso 1 1 calc GR . . . .
C68 C 0.7942(3) 0.50455(12) 0.39488(12) 0.0714(8) Uani 1 1 d . . . . .
C69 C 0.8900(3) 0.51934(18) 0.42758(17) 0.1094(15) Uani 1 1 d . . . . .
H69A H 0.8762 0.5427 0.4602 0.164 Uiso 1 1 calc GR . . . .
H69B H 0.9326 0.5392 0.4024 0.164 Uiso 1 1 calc GR . . . .
H69C H 0.9233 0.4857 0.4413 0.164 Uiso 1 1 calc GR . . . .
C70 C 0.7393(4) 0.55479(14) 0.37066(18) 0.1102(16) Uani 1 1 d . . . . .
H70A H 0.7175 0.5774 0.4021 0.165 Uiso 1 1 calc GR . . . .
H70B H 0.6818 0.5429 0.3465 0.165 Uiso 1 1 calc GR . . . .
H70C H 0.7833 0.5763 0.3478 0.165 Uiso 1 1 calc GR . . . .
C71 C 0.8253(3) 0.47002(14) 0.34336(14) 0.0831(10) Uani 1 1 d . . . . .
H71A H 0.7665 0.4597 0.3195 0.125 Uiso 1 1 calc GR . . . .
H71B H 0.8597 0.4368 0.3573 0.125 Uiso 1 1 calc GR . . . .
H71C H 0.8693 0.4918 0.3207 0.125 Uiso 1 1 calc GR . . . .
C72 C 0.4525(2) 0.42976(11) 0.42502(14) 0.0728(9) Uani 1 1 d . . . . .
C73 C 0.4269(3) 0.48381(13) 0.3940(2) 0.128(2) Uani 1 1 d . . . . .
H73A H 0.4613 0.4855 0.3586 0.191 Uiso 1 1 calc GR . . . .
H73B H 0.4474 0.5148 0.4186 0.191 Uiso 1 1 calc GR . . . .
H73C H 0.3555 0.4857 0.3851 0.191 Uiso 1 1 calc GR . . . .
C74 C 0.3887(2) 0.42801(17) 0.47695(18) 0.1030(15) Uani 1 1 d . . . . .
H74A H 0.3198 0.4354 0.4645 0.155 Uiso 1 1 calc GR . . . .
H74B H 0.4120 0.4559 0.5047 0.155 Uiso 1 1 calc GR . . . .
H74C H 0.3938 0.3916 0.4947 0.155 Uiso 1 1 calc GR . . . .
C75 C 0.4208(2) 0.38324(11) 0.38319(12) 0.0648(7) Uani 1 1 d . . . . .
H75A H 0.4635 0.3834 0.3510 0.097 Uiso 1 1 calc GR . . . .
H75B H 0.3522 0.3890 0.3690 0.097 Uiso 1 1 calc GR . . . .
H75C H 0.4267 0.3478 0.4030 0.097 Uiso 1 1 calc GR . . . .

loop_
_atom_site_aniso_label
_atom_site_aniso_U_11
_atom_site_aniso_U_22
_atom_site_aniso_U_33
_atom_site_aniso_U_23
_atom_site_aniso_U_13
_atom_site_aniso_U_12
P1 0.0342(3) 0.0384(3) 0.0336(3) -0.00179(19) 0.00304(19) 0.00152(19)
P2 0.0357(3) 0.0565(3) 0.0475(3) 0.0097(2) 0.0066(2) 0.0051(2)
P3 0.0468(3) 0.0451(3) 0.0384(3) -0.0036(2) -0.0011(2) -0.0081(2)
P4 0.0520(3) 0.0525(3) 0.0621(4) -0.0190(3) 0.0213(3) -0.0093(3)
C1 0.0390(11) 0.0415(11) 0.0391(11) 0.0010(8) 0.0021(9) 0.0017(8)
C2 0.0377(10) 0.0401(11) 0.0370(10) -0.0011(8) 0.0043(8) 0.0023(8)
C3 0.0384(10) 0.0396(10) 0.0360(10) -0.0008(8) 0.0020(8) 0.0021(8)
C4 0.0399(11) 0.0552(13) 0.0396(11) 0.0030(9) 0.0056(9) -0.0009(9)
C5 0.0498(13) 0.0646(15) 0.0395(11) 0.0082(10) 0.0060(10) 0.0023(11)
C6 0.0495(13) 0.0615(14) 0.0396(11) 0.0048(10) -0.0026(10) 0.0048(11)
C7 0.0373(11) 0.0524(13) 0.0447(12) 0.0032(10) -0.0012(9) 0.0021(9)
C8 0.0304(10) 0.0522(12) 0.0436(11) 0.0043(9) 0.0079(8) 0.0036(8)
C9 0.0307(10) 0.0513(12) 0.0482(12) 0.0021(9) 0.0074(9) -0.0015(8)
C10 0.0323(10) 0.0568(13) 0.0446(12) -0.0020(10) 0.0041(9) -0.0027(9)
C11 0.0304(10) 0.0563(13) 0.0431(11) 0.0068(10) 0.0043(8) 0.0007(9)
C12 0.0352(10) 0.0468(12) 0.0497(12) 0.0033(9) 0.0057(9) 0.0034(9)
C13 0.0306(10) 0.0529(12) 0.0438(11) 0.0020(9) 0.0078(8) 0.0045(9)
C14 0.0467(13) 0.0493(13) 0.0564(14) -0.0008(10) 0.0109(11) -0.0038(10)
C15 0.0650(17) 0.0508(14) 0.0767(18) 0.0026(13) 0.0089(14) 0.0095(12)
C16 0.0593(16) 0.0614(16) 0.0742(18) -0.0102(13) 0.0227(13) -0.0161(12)
C17 0.0599(15) 0.0543(14) 0.0668(16) -0.0086(12) 0.0186(13) -0.0074(11)
C18 0.0434(12) 0.0608(14) 0.0461(12) 0.0099(10) -0.0025(10) -0.0027(10)
C19 0.0557(15) 0.0597(15) 0.0598(15) 0.0055(12) -0.0073(12) 0.0077(12)
C20 0.0665(17) 0.0820(19) 0.0560(15) 0.0248(14) -0.0075(13) -0.0198(14)
C21 0.0606(16) 0.0775(18) 0.0457(13) 0.0107(12) 0.0028(11) 0.0044(13)
C22 0.0426(12) 0.0516(12) 0.0422(11) -0.0021(9) 0.0067(9) 0.0034(9)
C23 0.0473(13) 0.0658(15) 0.0484(13) -0.0064(11) -0.0012(10) 0.0044(11)
C24 0.0472(13) 0.0586(14) 0.0538(13) -0.0047(11) 0.0069(10) -0.0039(10)
C25 0.0524(13) 0.0531(13) 0.0503(13) -0.0041(10) 0.0138(11) 0.0021(10)
C26 0.0399(11) 0.0425(11) 0.0363(10) -0.0061(8) 0.0090(8) -0.0027(8)
C27 0.0389(11) 0.0417(11) 0.0416(11) -0.0047(9) 0.0085(9) -0.0008(8)
C28 0.0379(10) 0.0411(11) 0.0395(10) -0.0047(8) 0.0081(8) 0.0009(8)
C29 0.0571(14) 0.0443(12) 0.0446(12) 0.0006(9) 0.0059(10) 0.0067(10)
C30 0.0791(18) 0.0425(13) 0.0571(14) 0.0015(11) 0.0060(13) 0.0116(12)
C31 0.0757(17) 0.0410(12) 0.0609(15) -0.0105(11) 0.0081(13) 0.0048(11)
C32 0.0561(14) 0.0469(12) 0.0454(12) -0.0083(10) 0.0062(10) 0.0010(10)
C33 0.0357(10) 0.0467(11) 0.0343(10) -0.0029(8) -0.0046(8) -0.0052(8)
C34 0.0381(11) 0.0501(12) 0.0318(10) -0.0051(8) -0.0027(8) -0.0049(9)
C35 0.0406(11) 0.0511(12) 0.0389(11) -0.0053(9) -0.0028(9) 0.0008(9)
C36 0.0436(12) 0.0474(12) 0.0439(11) 0.0010(9) -0.0071(9) -0.0031(9)
C37 0.0370(11) 0.0554(13) 0.0424(11) 0.0047(10) -0.0009(9) -0.0080(9)
C38 0.0339(10) 0.0506(12) 0.0357(10) -0.0009(9) -0.0035(8) -0.0045(9)
C39 0.0394(11) 0.0600(14) 0.0364(11) -0.0091(9) 0.0049(9) -0.0078(10)
C40 0.0446(13) 0.0802(18) 0.0517(14) -0.0171(12) 0.0103(11) -0.0209(12)
C41 0.0518(13) 0.0644(15) 0.0408(12) -0.0039(10) 0.0118(10) -0.0052(11)
C42 0.0394(12) 0.0769(17) 0.0491(13) -0.0095(12) 0.0028(10) -0.0008(11)
C43 0.0649(16) 0.0493(13) 0.0585(15) 0.0014(11) 0.0001(12) -0.0064(11)
C44 0.101(5) 0.049(3) 0.068(4) 0.000(3) -0.020(4) 0.012(3)
C44' 0.097(5) 0.049(3) 0.140(7) 0.010(4) -0.023(5) 0.009(3)
C45 0.086(4) 0.046(3) 0.052(3) -0.008(2) 0.004(3) -0.009(3)
C45' 0.084(4) 0.048(3) 0.082(4) -0.013(3) -0.001(3) -0.013(3)
C46 0.087(5) 0.040(3) 0.132(8) -0.005(4) 0.045(5) -0.010(3)
C46' 0.170(9) 0.063(4) 0.085(5) 0.020(3) -0.011(5) -0.044(5)
C47 0.0353(11) 0.0569(13) 0.0427(11) -0.0043(10) 0.0032(9) -0.0037(9)
C48 0.0396(12) 0.0693(16) 0.0439(12) 0.0026(11) 0.0051(9) -0.0024(10)
C49 0.0380(11) 0.0574(13) 0.0492(12) 0.0000(10) 0.0049(10) 0.0010(10)
C50 0.0464(13) 0.0660(15) 0.0472(13) -0.0130(11) 0.0088(10) -0.0054(11)
C51 0.0358(10) 0.0411(11) 0.0423(11) -0.0019(8) 0.0031(8) 0.0038(8)
C52 0.0376(10) 0.0424(11) 0.0372(10) -0.0011(8) 0.0031(8) 0.0016(8)
C53 0.0341(10) 0.0446(11) 0.0352(10) -0.0015(8) 0.0018(8) 0.0011(8)
C54 0.0454(12) 0.0426(11) 0.0435(11) -0.0056(9) 0.0045(9) -0.0020(9)
C55 0.0467(12) 0.0533(13) 0.0512(13) -0.0062(10) 0.0070(10) -0.0106(10)
C56 0.0381(11) 0.0599(14) 0.0512(13) -0.0045(11) 0.0094(10) -0.0049(10)
C57 0.0407(11) 0.0502(12) 0.0442(11) -0.0053(9) 0.0060(9) 0.0025(9)
C58 0.0420(11) 0.0381(11) 0.0481(12) -0.0092(9) 0.0072(9) 0.0039(8)
C59 0.0421(11) 0.0378(10) 0.0404(11) -0.0016(8) 0.0058(9) 0.0061(8)
C60 0.0428(11) 0.0433(11) 0.0378(10) -0.0003(8) 0.0030(9) 0.0032(9)
C61 0.0692(15) 0.0419(12) 0.0389(11) 0.0011(9) 0.0002(10) -0.0006(10)
C62 0.0805(18) 0.0449(13) 0.0406(12) -0.0050(10) -0.0208(12) 0.0116(12)
C63 0.0520(13) 0.0402(12) 0.0577(14) -0.0166(10) -0.0125(11) 0.0078(10)
C64 0.0481(12) 0.0455(12) 0.0412(11) 0.0079(9) 0.0061(9) 0.0097(9)
C65 0.0651(16) 0.0663(16) 0.0450(13) 0.0133(11) 0.0105(11) 0.0239(13)
C66 0.0516(13) 0.0493(13) 0.0554(14) 0.0091(10) 0.0103(11) 0.0135(10)
C67 0.0602(15) 0.0599(15) 0.0461(13) 0.0058(11) -0.0090(11) 0.0085(11)
C68 0.101(2) 0.0605(16) 0.0524(15) 0.0158(12) 0.0050(15) -0.0093(15)
C69 0.135(4) 0.104(3) 0.090(2) 0.013(2) 0.018(2) -0.064(3)
C70 0.164(4) 0.0575(19) 0.117(3) 0.0407(19) 0.071(3) 0.034(2)
C71 0.104(3) 0.079(2) 0.0701(19) 0.0218(16) 0.0308(18) 0.0162(18)
C72 0.0578(16) 0.0546(15) 0.101(2) -0.0343(15) -0.0350(15) 0.0155(12)
C73 0.104(3) 0.0510(17) 0.214(5) -0.036(2) -0.102(3) 0.0233(18)
C74 0.0424(15) 0.126(3) 0.138(3) -0.086(3) -0.0179(17) 0.0218(17)
C75 0.0666(16) 0.0497(14) 0.0736(17) -0.0168(12) -0.0309(14) 0.0079(12)

loop_
_atom_type_symbol
_atom_type_description
_atom_type_scat_dispersion_real
_atom_type_scat_dispersion_imag
_atom_type_scat_source
C C 0.0181 0.0091 'International Tables Vol C Tables 4.2.6.8 and 6.1.1.4'
H H 0.0000 0.0000 'International Tables Vol C Tables 4.2.6.8 and 6.1.1.4'
P P 0.2955 0.4335 'International Tables Vol C Tables 4.2.6.8 and 6.1.1.4'

loop_
_geom_angle_atom_site_label_1
_geom_angle_atom_site_label_2
_geom_angle_atom_site_label_3
_geom_angle
_geom_angle_site_symmetry_1
_geom_angle_site_symmetry_3
C3 P1 C28 102.05(9) . .
C3 P1 C53 101.74(9) . .
C53 P1 C28 100.54(9) . .
C1 P2 C8 100.91(10) . .
C26 P3 C33 100.11(10) . .
C51 P4 C58 99.93(10) . .
C2 C1 P2 123.84(16) . .
C3 C2 C1 121.68(18) . .
C7 C2 C1 120.07(19) . .
C7 C2 C3 118.24(19) . .
C2 C3 P1 119.17(15) . .
C4 C3 P1 121.81(16) . .
C4 C3 C2 118.99(19) . .
C5 C4 C3 121.1(2) . .
C4 C5 C6 120.4(2) . .
C7 C6 C5 119.5(2) . .
C6 C7 C2 121.8(2) . .
C9 C8 P2 120.46(17) . .
C9 C8 C13 119.5(2) . .
C13 C8 P2 119.87(16) . .
C8 C9 C14 124.2(2) . .
C10 C9 C8 117.8(2) . .
C10 C9 C14 118.0(2) . .
C11 C10 C9 123.5(2) . .
C10 C11 C12 117.1(2) . .
C10 C11 C18 122.8(2) . .
C12 C11 C18 120.1(2) . .
C13 C12 C11 123.0(2) . .
C8 C13 C22 124.40(19) . .
C12 C13 C8 118.2(2) . .
C12 C13 C22 117.3(2) . .
C15 C14 C9 111.2(2) . .
C15 C14 C16 110.7(2) . .
C15 C14 C17 106.0(2) . .
C16 C14 C9 111.43(19) . .
C16 C14 C17 105.7(2) . .
C17 C14 C9 111.6(2) . .
C11 C18 C20 111.23(19) . .
C19 C18 C11 107.69(19) . .
C19 C18 C20 108.3(2) . .
C21 C18 C11 112.2(2) . .
C21 C18 C19 109.1(2) . .
C21 C18 C20 108.3(2) . .
C23 C22 C13 110.20(18) . .
C24 C22 C13 111.54(19) . .
C24 C22 C23 105.7(2) . .
C24 C22 C25 106.82(19) . .
C25 C22 C13 112.57(19) . .
C25 C22 C23 109.78(19) . .
C27 C26 P3 124.06(16) . .
C28 C27 C26 121.32(18) . .
C32 C27 C26 120.7(2) . .
C32 C27 C28 118.0(2) . .
C27 C28 P1 118.45(16) . .
C29 C28 P1 122.07(16) . .
C29 C28 C27 119.46(19) . .
C30 C29 C28 121.2(2) . .
C31 C30 C29 119.6(2) . .
C32 C31 C30 120.3(2) . .
C31 C32 C27 121.5(2) . .
C34 C33 P3 119.80(16) . .
C38 C33 P3 120.52(16) . .
C38 C33 C34 119.4(2) . .
C33 C34 C39 123.83(19) . .
C35 C34 C33 118.04(19) . .
C35 C34 C39 118.03(19) . .
C36 C35 C34 123.5(2) . .
C35 C36 C37 117.2(2) . .
C35 C36 C43 121.1(2) . .
C37 C36 C43 121.6(2) . .
C36 C37 C38 123.0(2) . .
C33 C38 C47 123.88(19) . .
C37 C38 C33 118.0(2) . .
C37 C38 C47 118.06(19) . .
C40 C39 C34 109.64(17) . .
C41 C39 C34 112.55(18) . .
C41 C39 C40 110.4(2) . .
C42 C39 C34 111.7(2) . .
C42 C39 C40 105.6(2) . .
C42 C39 C41 106.69(18) . .
C36 C43 C44 107.6(3) . .
C36 C43 C45 112.5(3) . .
C36 C43 C45' 103.7(3) . .
C44' C43 C36 112.0(3) . .
C44' C43 C45' 111.3(4) . .
C44' C43 C46' 112.1(5) . .
C45 C43 C44 104.1(4) . .
C46 C43 C36 115.5(3) . .
C46 C43 C44 106.4(5) . .
C46 C43 C45 110.0(5) . .
C46' C43 C36 109.3(3) . .
C46' C43 C45' 107.9(5) . .
C48 C47 C38 111.33(19) . .
C48 C47 C49 106.49(18) . .
C48 C47 C50 105.37(19) . .
C49 C47 C38 112.51(18) . .
C49 C47 C50 110.1(2) . .
C50 C47 C38 110.68(17) . .
C52 C51 P4 124.12(16) . .
C53 C52 C51 121.03(18) . .
C57 C52 C51 120.63(19) . .
C57 C52 C53 118.31(19) . .
C52 C53 P1 118.09(15) . .
C54 C53 P1 122.90(16) . .
C54 C53 C52 119.00(19) . .
C55 C54 C53 121.4(2) . .
C54 C55 C56 119.8(2) . .
C57 C56 C55 119.7(2) . .
C56 C57 C52 121.8(2) . .
C59 C58 P4 120.39(16) . .
C63 C58 P4 119.82(17) . .
C63 C58 C59 119.6(2) . .
C58 C59 C64 123.82(19) . .
C60 C59 C58 118.56(19) . .
C60 C59 C64 117.62(19) . .
C61 C60 C59 123.0(2) . .
C60 C61 C62 116.8(2) . .
C60 C61 C68 121.6(2) . .
C62 C61 C68 121.6(2) . .
C63 C62 C61 123.5(2) . .
C58 C63 C72 124.5(2) . .
C62 C63 C58 117.8(2) . .
C62 C63 C72 117.7(2) . .
C65 C64 C59 111.41(18) . .
C65 C64 C66 110.58(19) . .
C65 C64 C67 105.8(2) . .
C66 C64 C59 110.53(18) . .
C67 C64 C59 111.49(18) . .
C67 C64 C66 106.87(19) . .
C61 C68 C71 108.2(2) . .
C69 C68 C61 112.5(2) . .
C69 C68 C70 112.6(3) . .
C69 C68 C71 104.9(3) . .
C70 C68 C61 111.1(3) . .
C70 C68 C71 107.1(3) . .
C73 C72 C63 110.1(3) . .
C73 C72 C74 106.1(3) . .
C73 C72 C75 106.4(2) . .
C74 C72 C63 112.0(2) . .
C74 C72 C75 109.6(3) . .
C75 C72 C63 112.3(2) . .

loop_
_geom_bond_atom_site_label_1
_geom_bond_atom_site_label_2
_geom_bond_distance
_geom_bond_site_symmetry_2
P1 C3 1.838(2) .
P1 C28 1.840(2) .
P1 C53 1.838(2) .
P2 C1 1.679(2) .
P2 C8 1.852(2) .
P3 C26 1.677(2) .
P3 C33 1.850(2) .
P4 C51 1.677(2) .
P4 C58 1.860(2) .
C1 C2 1.467(3) .
C2 C3 1.412(3) .
C2 C7 1.403(3) .
C3 C4 1.402(3) .
C4 C5 1.377(3) .
C5 C6 1.381(3) .
C6 C7 1.380(3) .
C8 C9 1.423(3) .
C8 C13 1.423(3) .
C9 C10 1.394(3) .
C9 C14 1.555(3) .
C10 C11 1.383(3) .
C11 C12 1.391(3) .
C11 C18 1.537(3) .
C12 C13 1.389(3) .
C13 C22 1.563(3) .
C14 C15 1.532(4) .
C14 C16 1.542(3) .
C14 C17 1.549(4) .
C18 C19 1.535(3) .
C18 C20 1.537(4) .
C18 C21 1.533(4) .
C22 C23 1.543(3) .
C22 C24 1.531(3) .
C22 C25 1.538(3) .
C26 C27 1.463(3) .
C27 C28 1.415(3) .
C27 C32 1.403(3) .
C28 C29 1.392(3) .
C29 C30 1.384(3) .
C30 C31 1.382(4) .
C31 C32 1.375(4) .
C33 C34 1.425(3) .
C33 C38 1.419(3) .
C34 C35 1.390(3) .
C34 C39 1.554(3) .
C35 C36 1.380(3) .
C36 C37 1.387(3) .
C36 C43 1.534(3) .
C37 C38 1.399(3) .
C38 C47 1.555(3) .
C39 C40 1.538(3) .
C39 C41 1.536(3) .
C39 C42 1.526(3) .
C43 C44 1.599(7) .
C43 C44' 1.460(8) .
C43 C45 1.550(6) .
C43 C45' 1.574(6) .
C43 C46 1.495(7) .
C43 C46' 1.527(8) .
C47 C48 1.537(3) .
C47 C49 1.539(3) .
C47 C50 1.541(3) .
C51 C52 1.467(3) .
C52 C53 1.418(3) .
C52 C57 1.397(3) .
C53 C54 1.393(3) .
C54 C55 1.382(3) .
C55 C56 1.388(3) .
C56 C57 1.377(3) .
C58 C59 1.418(3) .
C58 C63 1.406(3) .
C59 C60 1.387(3) .
C59 C64 1.553(3) .
C60 C61 1.378(3) .
C61 C62 1.391(4) .
C61 C68 1.539(4) .
C62 C63 1.391(4) .
C63 C72 1.563(3) .
C64 C65 1.534(3) .
C64 C66 1.540(3) .
C64 C67 1.537(3) .
C68 C69 1.514(5) .
C68 C70 1.524(4) .
C68 C71 1.553(4) .
C72 C73 1.534(5) .
C72 C74 1.539(5) .
C72 C75 1.543(3) .
